data_1512507
loop_
_publ_author_name
'Lejaeghere, K.'
'Van Speybroeck, V.'
'Van Oost, G.'
'Cottenier, S.'

_publ_section_title
;
 Error Estimates for Solid-State Density-Functional Theory Predictions: An
 Overview by Means of the Ground-State Elemental Crystals
;
_journal_issue 1
_journal_name_full 'Critical Reviews in Solid State and Materials Sciences'
_journal_page_first 1
_journal_paper_doi 10.1080/10408436.2013.772503
_journal_volume 39
_journal_year 2014
_chemical_formula_sum Ge
_space_group_IT_number 227
_symmetry_Int_Tables_number 227
_symmetry_space_group_name_Hall 'F 4d 2 3 -1d'
_symmetry_space_group_name_H-M 'F d -3 m :1'
_cell_angle_alpha 90
_cell_angle_beta 90
_cell_angle_gamma 90
_cell_formula_units_Z 8
_cell_length_a 5.76177
_cell_length_b 5.76177
_cell_length_c 5.76177
_cell_volume 191.279
_cod_data_source_file Ge.cif
_cod_data_source_block VESTA_phase_1
_cod_original_sg_symbol_H-M 'F d -3 m'
_cod_struct_determination_method theoretical
_cod_database_code 1512507

loop_
_symmetry_equiv_pos_as_xyz
'x, y, z'
'-x, -y+1/2, z+1/2'
'-x+1/2, y+1/2, -z'
'x+1/2, -y, -z+1/2'
'z, x, y'
'z+1/2, -x, -y+1/2'
'-z, -x+1/2, y+1/2'
'-z+1/2, x+1/2, -y'
'y, z, x'
'-y+1/2, z+1/2, -x'
'y+1/2, -z, -x+1/2'
'-y, -z+1/2, x+1/2'
'y+3/4, x+1/4, -z+3/4'
'-y+1/4, -x+1/4, -z+1/4'
'y+1/4, -x+3/4, z+3/4'
'-y+3/4, x+3/4, z+1/4'
'x+3/4, z+1/4, -y+3/4'
'-x+3/4, z+3/4, y+1/4'
'-x+1/4, -z+1/4, -y+1/4'
'x+1/4, -z+3/4, y+3/4'
'z+3/4, y+1/4, -x+3/4'
'z+1/4, -y+3/4, x+3/4'
'-z+3/4, y+3/4, x+1/4'
'-z+1/4, -y+1/4, -x+1/4'
'-x+1/4, -y+1/4, -z+1/4'
'x+1/4, y+3/4, -z+3/4'
'x+3/4, -y+3/4, z+1/4'
'-x+3/4, y+1/4, z+3/4'
'-z+1/4, -x+1/4, -y+1/4'
'-z+3/4, x+1/4, y+3/4'
'z+1/4, x+3/4, -y+3/4'
'z+3/4, -x+3/4, y+1/4'
'-y+1/4, -z+1/4, -x+1/4'
'y+3/4, -z+3/4, x+1/4'
'-y+3/4, z+1/4, x+3/4'
'y+1/4, z+3/4, -x+3/4'
'-y+1/2, -x, z+1/2'
'y, x, z'
'-y, x+1/2, -z+1/2'
'y+1/2, -x+1/2, -z'
'-x+1/2, -z, y+1/2'
'x+1/2, -z+1/2, -y'
'x, z, y'
'-x, z+1/2, -y+1/2'
'-z+1/2, -y, x+1/2'
'-z, y+1/2, -x+1/2'
'z+1/2, -y+1/2, -x'
'z, y, x'
'x, y+1/2, z+1/2'
'-x, -y, z'
'-x+1/2, y, -z+1/2'
'x+1/2, -y+1/2, -z'
'z, x+1/2, y+1/2'
'z+1/2, -x+1/2, -y'
'-z, -x, y'
'-z+1/2, x, -y+1/2'
'y, z+1/2, x+1/2'
'-y+1/2, z, -x+1/2'
'y+1/2, -z+1/2, -x'
'-y, -z, x'
'y+3/4, x+3/4, -z+1/4'
'-y+1/4, -x+3/4, -z+3/4'
'y+1/4, -x+1/4, z+1/4'
'-y+3/4, x+1/4, z+3/4'
'x+3/4, z+3/4, -y+1/4'
'-x+3/4, z+1/4, y+3/4'
'-x+1/4, -z+3/4, -y+3/4'
'x+1/4, -z+1/4, y+1/4'
'z+3/4, y+3/4, -x+1/4'
'z+1/4, -y+1/4, x+1/4'
'-z+3/4, y+1/4, x+3/4'
'-z+1/4, -y+3/4, -x+3/4'
'-x+1/4, -y+3/4, -z+3/4'
'x+1/4, y+1/4, -z+1/4'
'x+3/4, -y+1/4, z+3/4'
'-x+3/4, y+3/4, z+1/4'
'-z+1/4, -x+3/4, -y+3/4'
'-z+3/4, x+3/4, y+1/4'
'z+1/4, x+1/4, -y+1/4'
'z+3/4, -x+1/4, y+3/4'
'-y+1/4, -z+3/4, -x+3/4'
'y+3/4, -z+1/4, x+3/4'
'-y+3/4, z+3/4, x+1/4'
'y+1/4, z+1/4, -x+1/4'
'-y+1/2, -x+1/2, z'
'y, x+1/2, z+1/2'
'-y, x, -z'
'y+1/2, -x, -z+1/2'
'-x+1/2, -z+1/2, y'
'x+1/2, -z, -y+1/2'
'x, z+1/2, y+1/2'
'-x, z, -y'
'-z+1/2, -y+1/2, x'
'-z, y, -x'
'z+1/2, -y, -x+1/2'
'z, y+1/2, x+1/2'
'x+1/2, y, z+1/2'
'-x+1/2, -y+1/2, z'
'-x, y+1/2, -z+1/2'
'x, -y, -z'
'z+1/2, x, y+1/2'
'z, -x, -y'
'-z+1/2, -x+1/2, y'
'-z, x+1/2, -y+1/2'
'y+1/2, z, x+1/2'
'-y, z+1/2, -x+1/2'
'y, -z, -x'
'-y+1/2, -z+1/2, x'
'y+1/4, x+1/4, -z+1/4'
'-y+3/4, -x+1/4, -z+3/4'
'y+3/4, -x+3/4, z+1/4'
'-y+1/4, x+3/4, z+3/4'
'x+1/4, z+1/4, -y+1/4'
'-x+1/4, z+3/4, y+3/4'
'-x+3/4, -z+1/4, -y+3/4'
'x+3/4, -z+3/4, y+1/4'
'z+1/4, y+1/4, -x+1/4'
'z+3/4, -y+3/4, x+1/4'
'-z+1/4, y+3/4, x+3/4'
'-z+3/4, -y+1/4, -x+3/4'
'-x+3/4, -y+1/4, -z+3/4'
'x+3/4, y+3/4, -z+1/4'
'x+1/4, -y+3/4, z+3/4'
'-x+1/4, y+1/4, z+1/4'
'-z+3/4, -x+1/4, -y+3/4'
'-z+1/4, x+1/4, y+1/4'
'z+3/4, x+3/4, -y+1/4'
'z+1/4, -x+3/4, y+3/4'
'-y+3/4, -z+1/4, -x+3/4'
'y+1/4, -z+3/4, x+3/4'
'-y+1/4, z+1/4, x+1/4'
'y+3/4, z+3/4, -x+1/4'
'-y, -x, z'
'y+1/2, x, z+1/2'
'-y+1/2, x+1/2, -z'
'y, -x+1/2, -z+1/2'
'-x, -z, y'
'x, -z+1/2, -y+1/2'
'x+1/2, z, y+1/2'
'-x+1/2, z+1/2, -y'
'-z, -y, x'
'-z+1/2, y+1/2, -x'
'z, -y+1/2, -x+1/2'
'z+1/2, y, x+1/2'
'x+1/2, y+1/2, z'
'-x+1/2, -y, z+1/2'
'-x, y, -z'
'x, -y+1/2, -z+1/2'
'z+1/2, x+1/2, y'
'z, -x+1/2, -y+1/2'
'-z+1/2, -x, y+1/2'
'-z, x, -y'
'y+1/2, z+1/2, x'
'-y, z, -x'
'y, -z+1/2, -x+1/2'
'-y+1/2, -z, x+1/2'
'y+1/4, x+3/4, -z+3/4'
'-y+3/4, -x+3/4, -z+1/4'
'y+3/4, -x+1/4, z+3/4'
'-y+1/4, x+1/4, z+1/4'
'x+1/4, z+3/4, -y+3/4'
'-x+1/4, z+1/4, y+1/4'
'-x+3/4, -z+3/4, -y+1/4'
'x+3/4, -z+1/4, y+3/4'
'z+1/4, y+3/4, -x+3/4'
'z+3/4, -y+1/4, x+3/4'
'-z+1/4, y+1/4, x+1/4'
'-z+3/4, -y+3/4, -x+1/4'
'-x+3/4, -y+3/4, -z+1/4'
'x+3/4, y+1/4, -z+3/4'
'x+1/4, -y+1/4, z+1/4'
'-x+1/4, y+3/4, z+3/4'
'-z+3/4, -x+3/4, -y+1/4'
'-z+1/4, x+3/4, y+3/4'
'z+3/4, x+1/4, -y+3/4'
'z+1/4, -x+1/4, y+1/4'
'-y+3/4, -z+3/4, -x+1/4'
'y+1/4, -z+1/4, x+1/4'
'-y+1/4, z+3/4, x+3/4'
'y+3/4, z+1/4, -x+3/4'
'-y, -x+1/2, z+1/2'
'y+1/2, x+1/2, z'
'-y+1/2, x, -z+1/2'
'y, -x, -z'
'-x, -z+1/2, y+1/2'
'x, -z, -y'
'x+1/2, z+1/2, y'
'-x+1/2, z, -y+1/2'
'-z, -y+1/2, x+1/2'
'-z+1/2, y, -x+1/2'
'z, -y, -x'
'z+1/2, y+1/2, x'

loop_
_atom_site_label
_atom_site_occupancy
_atom_site_fract_x
_atom_site_fract_y
_atom_site_fract_z
_atom_site_adp_type
_atom_site_B_iso_or_equiv
_atom_site_type_symbol
Ge001 1.0 0.000000 0.000000 0.000000 Biso 1.000000 Ge
